data_7243981
loop_
_publ_author_name
'Guo, Xiuli'
'Li, Zhenhua'
'Chen, Xiaobo'
'Liang, Dadong'
'Li, Chunguang'
'Li, Guanghua'
'Wang, Li'
'Shi, Zhan'
'Feng, Shouhua'

_publ_section_title
;
 Stable isomeric layered indium coordination polymers for high proton
 conduction
;
_journal_issue 2
_journal_name_full CrystEngComm
_journal_page_first 294
_journal_page_last 299
_journal_paper_doi 10.1039/D1CE01107C
_journal_volume 24
_journal_year 2022
_chemical_formula_sum 'C14 H11 In N2 O9'
_chemical_formula_weight 466.07
_space_group_crystal_system monoclinic
_space_group_IT_number 15
_space_group_name_Hall '-C 2yc'
_space_group_name_H-M_alt 'C 1 2/c 1'
_atom_sites_solution_hydrogens mixed
_audit_creation_method SHELXL-2014
_audit_update_record
;
2021-09-18 deposited with the CCDC.	2021-11-15 downloaded from the CCDC.
;
_cell_angle_alpha 90
_cell_angle_beta 119.380(2)
_cell_angle_gamma 90
_cell_formula_units_Z 8
_cell_length_a 19.849(2)
_cell_length_b 13.4206(15)
_cell_length_c 13.6014(15)
_cell_measurement_reflns_used 2826
_cell_measurement_temperature 273(2)
_cell_measurement_theta_max 25.190
_cell_measurement_theta_min 2.355
_cell_volume 3157.2(6)
_computing_structure_refinement 'SHELXL-2014 (Sheldrick, 2014)'
_diffrn_ambient_temperature 273(2)
_diffrn_measured_fraction_theta_full 0.987
_diffrn_measured_fraction_theta_max 0.991
_diffrn_measurement_device_type 'CCD area detector'
_diffrn_measurement_method 'phi and omega scans'
_diffrn_radiation_type MoK\a
_diffrn_radiation_wavelength 0.71073
_diffrn_reflns_av_R_equivalents 0.0561
_diffrn_reflns_av_unetI/netI 0.0322
_diffrn_reflns_Laue_measured_fraction_full 0.987
_diffrn_reflns_Laue_measured_fraction_max 0.991
_diffrn_reflns_limit_h_max 23
_diffrn_reflns_limit_h_min -23
_diffrn_reflns_limit_k_max 14
_diffrn_reflns_limit_k_min -16
_diffrn_reflns_limit_l_max 16
_diffrn_reflns_limit_l_min -16
_diffrn_reflns_number 23426
_diffrn_reflns_point_group_measured_fraction_full 0.987
_diffrn_reflns_point_group_measured_fraction_max 0.991
_diffrn_reflns_theta_full 25.242
_diffrn_reflns_theta_max 25.190
_diffrn_reflns_theta_min 2.355
_exptl_absorpt_coefficient_mu 1.553
_exptl_crystal_colour colourless
_exptl_crystal_density_diffrn 1.961
_exptl_crystal_description block
_exptl_crystal_F_000 1840
_refine_diff_density_max 2.072
_refine_diff_density_min -1.374
_refine_diff_density_rms 0.186
_refine_ls_extinction_method none
_refine_ls_goodness_of_fit_ref 1.192
_refine_ls_hydrogen_treatment constr
_refine_ls_matrix_type full
_refine_ls_number_parameters 227
_refine_ls_number_reflns 2826
_refine_ls_number_restraints 18
_refine_ls_restrained_S_all 1.188
_refine_ls_R_factor_all 0.0799
_refine_ls_R_factor_gt 0.0709
_refine_ls_shift/su_max 0.001
_refine_ls_shift/su_mean 0.000
_refine_ls_structure_factor_coef Fsqd
_refine_ls_weighting_details 'w=1/[\s^2^(Fo^2^)+(0.0282P)^2^+133.0363P] where P=(Fo^2^+2Fc^2^)/3'
_refine_ls_weighting_scheme calc
_refine_ls_wR_factor_gt 0.1605
_refine_ls_wR_factor_ref 0.1648
_reflns_Friedel_coverage 0.000
_reflns_number_gt 2481
_reflns_number_total 2826
_reflns_threshold_expression 'I > 2\s(I)'
_cod_data_source_file d1ce01107c2.cif
_cod_data_source_block sad_CCDC1
_cod_depositor_comments 'Adding full bibliography for 7243980--7243981.cif.'
_cod_original_sg_symbol_H-M 'C 2/c'
_cod_database_code 7243981
_shelx_space_group_comment
;
The symmetry employed for this shelxl refinement is uniquely defined
by the following loop, which should always be used as a source of
symmetry information in preference to the above space-group names.
They are only intended as comments.
;
_shelxl_version_number 2014-3

loop_
_space_group_symop_operation_xyz
'x, y, z'
'-x, y, -z+1/2'
'x+1/2, y+1/2, z'
'-x+1/2, y+1/2, -z+1/2'
'-x, -y, -z'
'x, -y, z-1/2'
'-x+1/2, -y+1/2, -z'
'x+1/2, -y+1/2, z-1/2'

loop_
_atom_site_label
_atom_site_type_symbol
_atom_site_fract_x
_atom_site_fract_y
_atom_site_fract_z
_atom_site_U_iso_or_equiv
_atom_site_adp_type
_atom_site_occupancy
_atom_site_site_symmetry_order
_atom_site_calc_flag
_atom_site_refinement_flags_posn
_atom_site_refinement_flags_adp
_atom_site_refinement_flags_occupancy
_atom_site_disorder_assembly
_atom_site_disorder_group
In1 In 0.18685(3) 0.36674(5) 0.30036(6) 0.0265(2) Uani 1 1 d . . . . .
O1 O 0.0389(4) 0.8601(5) 0.1663(6) 0.0324(17) Uani 1 1 d . . . . .
O2 O -0.1930(3) 1.1907(5) -0.0641(6) 0.0284(16) Uani 1 1 d . . . . .
O3 O -0.2133(4) 1.0334(5) -0.1069(6) 0.0353(18) Uani 1 1 d . . . . .
O4 O 0.1641(4) 1.1966(5) 0.3001(6) 0.0379(19) Uani 1 1 d . . . . .
O5 O 0.0768(4) 1.2984(5) 0.1823(7) 0.048(2) Uani 1 1 d . . . . .
O6 O 0.1603(4) 0.3677(6) 0.4405(7) 0.0433(19) Uani 1 1 d . . . . .
H6A H 0.1725 0.3117 0.4739 0.065 Uiso 1 1 d R U . . .
H6B H 0.1897 0.4093 0.4902 0.065 Uiso 1 1 d R U . . .
N1 N 0.1181(4) 0.5087(6) 0.2376(7) 0.030(2) Uani 1 1 d . . . . .
C1 C 0.0102(5) 0.9553(7) 0.1365(8) 0.022(2) Uani 1 1 d . . . . .
C2 C -0.0655(5) 0.9771(6) 0.0596(8) 0.0209(19) Uani 1 1 d . . . . .
H2 H -0.1012 0.9263 0.0241 0.025 Uiso 1 1 calc R U . . .
C3 C -0.0877(5) 1.0768(7) 0.0360(7) 0.0216(19) Uani 1 1 d . . . . .
C4 C -0.0349(5) 1.1532(6) 0.0893(7) 0.0206(19) Uani 1 1 d . . . . .
H4 H -0.0502 1.2195 0.0742 0.025 Uiso 1 1 calc R U . . .
C5 C 0.0411(5) 1.1286(7) 0.1657(8) 0.0224(19) Uani 1 1 d . . . . .
C6 C 0.0637(5) 1.0308(7) 0.1903(7) 0.0202(19) Uani 1 1 d . . . . .
H6 H 0.1145 1.0153 0.2427 0.024 Uiso 1 1 calc R U . . .
C7 C -0.1687(5) 1.1033(7) -0.0479(8) 0.023(2) Uani 1 1 d . . . . .
C8 C 0.0974(5) 1.2110(7) 0.2202(8) 0.025(2) Uani 1 1 d . . . . .
C9 C -0.0114(5) 0.7784(6) 0.1133(8) 0.0245(15) Uani 1 1 d . . . . .
H9A H -0.0342 0.7833 0.0320 0.029 Uiso 1 1 calc R U . . .
H9B H -0.0528 0.7780 0.1319 0.029 Uiso 1 1 calc R U . . .
C10 C 0.0425(6) 0.5092(7) 0.1635(10) 0.038(3) Uani 1 1 d . . . . .
H10 H 0.0173 0.4483 0.1391 0.046 Uiso 1 1 calc R U . . .
C11 C 0.0000(6) 0.5946(8) 0.1215(10) 0.042(3) Uani 1 1 d . . . . .
H11 H -0.0527 0.5913 0.0705 0.051 Uiso 1 1 calc R U . . .
C12 C 0.0360(5) 0.6843(6) 0.1556(8) 0.0245(15) Uani 1 1 d . . . . .
C13 C 0.1131(6) 0.6865(7) 0.2302(11) 0.043(3) Uani 1 1 d . . . . .
H13 H 0.1391 0.7469 0.2542 0.051 Uiso 1 1 calc R U . . .
C14 C 0.1523(6) 0.5971(8) 0.2699(11) 0.049(4) Uani 1 1 d . . . . .
H14 H 0.2049 0.5991 0.3216 0.059 Uiso 1 1 calc R U . . .
N2 N 0.2262(9) 0.3943(15) 0.1115(12) 0.096(6) Uani 1 1 d . . . . .
O7 O 0.2285(6) 0.3371(8) 0.1824(8) 0.065(3) Uani 1 1 d . . . . .
O8 O 0.1895(9) 0.4724(12) 0.0947(12) 0.107(3) Uani 1 1 d . U . . .
O9 O 0.2707(17) 0.384(2) 0.066(2) 0.107(3) Uani 0.5 1 d . U P A 1
O9' O 0.2075(18) 0.341(2) 0.021(3) 0.107(3) Uani 0.5 1 d . U P A 2

loop_
_atom_site_aniso_label
_atom_site_aniso_U_11
_atom_site_aniso_U_22
_atom_site_aniso_U_33
_atom_site_aniso_U_23
_atom_site_aniso_U_13
_atom_site_aniso_U_12
In1 0.0121(3) 0.0123(3) 0.0378(4) -0.0029(3) -0.0011(3) -0.0002(2)
O1 0.020(3) 0.008(3) 0.046(4) 0.005(3) -0.002(3) 0.002(3)
O2 0.018(3) 0.010(3) 0.040(4) 0.000(3) 0.000(3) 0.005(2)
O3 0.018(3) 0.013(3) 0.045(4) -0.005(3) -0.007(3) -0.002(3)
O4 0.017(3) 0.020(4) 0.050(5) -0.004(3) -0.004(3) -0.008(3)
O5 0.023(4) 0.011(4) 0.074(6) -0.002(4) -0.005(4) -0.005(3)
O6 0.035(4) 0.032(4) 0.058(5) 0.011(4) 0.019(4) 0.002(3)
N1 0.019(4) 0.011(4) 0.043(5) -0.002(4) 0.003(4) 0.005(3)
C1 0.019(4) 0.011(4) 0.027(5) -0.002(4) 0.005(4) 0.004(3)
C2 0.020(4) 0.006(4) 0.028(5) 0.002(4) 0.005(4) -0.002(3)
C3 0.011(4) 0.024(5) 0.022(5) -0.001(4) 0.002(4) 0.006(3)
C4 0.020(4) 0.007(4) 0.026(5) -0.004(3) 0.005(4) 0.002(3)
C5 0.016(4) 0.012(4) 0.031(5) -0.003(4) 0.004(4) -0.005(3)
C6 0.006(4) 0.022(5) 0.024(5) 0.006(4) 0.001(3) 0.005(3)
C7 0.014(4) 0.016(5) 0.030(5) 0.001(4) 0.004(4) -0.004(4)
C8 0.011(4) 0.017(5) 0.037(6) -0.006(4) 0.004(4) -0.002(3)
C9 0.023(3) 0.006(3) 0.035(4) 0.003(3) 0.007(3) 0.004(3)
C10 0.025(5) 0.012(5) 0.056(7) -0.010(5) 0.002(5) -0.004(4)
C11 0.021(5) 0.018(5) 0.062(8) 0.000(5) 0.001(5) 0.002(4)
C12 0.023(3) 0.006(3) 0.035(4) 0.003(3) 0.007(3) 0.004(3)
C13 0.028(5) 0.008(5) 0.075(8) 0.005(5) 0.011(5) -0.001(4)
C14 0.019(5) 0.014(5) 0.082(9) 0.004(6) 0.000(5) -0.001(4)
N2 0.079(10) 0.145(16) 0.053(8) 0.002(10) 0.024(7) 0.049(10)
O7 0.077(7) 0.073(7) 0.054(6) 0.026(5) 0.039(5) 0.008(5)
O8 0.107(4) 0.107(4) 0.107(4) 0.0000(6) 0.0526(18) 0.0003(6)
O9 0.107(4) 0.107(4) 0.107(4) 0.0000(6) 0.0526(18) 0.0003(6)
O9' 0.107(4) 0.107(4) 0.107(4) 0.0000(6) 0.0526(18) 0.0003(6)

loop_
_atom_type_symbol
_atom_type_description
_atom_type_scat_dispersion_real
_atom_type_scat_dispersion_imag
_atom_type_scat_source
C C 0.0033 0.0016 'International Tables Vol C Tables 4.2.6.8 and 6.1.1.4'
H H 0.0000 0.0000 'International Tables Vol C Tables 4.2.6.8 and 6.1.1.4'
In In -0.7276 1.3100 'International Tables Vol C Tables 4.2.6.8 and 6.1.1.4'
N N 0.0061 0.0033 'International Tables Vol C Tables 4.2.6.8 and 6.1.1.4'
O O 0.0106 0.0060 'International Tables Vol C Tables 4.2.6.8 and 6.1.1.4'

loop_
_geom_angle_atom_site_label_1
_geom_angle_atom_site_label_2
_geom_angle_atom_site_label_3
_geom_angle
_geom_angle_site_symmetry_1
_geom_angle_site_symmetry_3
_geom_angle_publ_flag
O7 In1 O5 89.2(4) . 1_545 ?
O7 In1 O3 88.5(4) . 8_566 ?
O5 In1 O3 166.4(3) 1_545 8_566 ?
O7 In1 O6 167.2(3) . . ?
O5 In1 O6 93.5(3) 1_545 . ?
O3 In1 O6 91.8(3) 8_566 . ?
O7 In1 N1 104.7(4) . . ?
O5 In1 N1 82.8(3) 1_545 . ?
O3 In1 N1 84.8(3) 8_566 . ?
O6 In1 N1 88.1(3) . . ?
O7 In1 O2 84.9(3) . 8_566 ?
O5 In1 O2 135.6(2) 1_545 8_566 ?
O3 In1 O2 57.4(2) 8_566 8_566 ?
O6 In1 O2 84.5(3) . 8_566 ?
N1 In1 O2 141.1(3) . 8_566 ?
O7 In1 O4 87.9(4) . 1_545 ?
O5 In1 O4 57.5(2) 1_545 1_545 ?
O3 In1 O4 135.8(2) 8_566 1_545 ?
O6 In1 O4 83.1(3) . 1_545 ?
N1 In1 O4 138.4(3) . 1_545 ?
O2 In1 O4 78.4(2) 8_566 1_545 ?
O7 In1 C8 88.4(4) . 1_545 ?
O5 In1 C8 28.9(3) 1_545 1_545 ?
O3 In1 C8 164.2(3) 8_566 1_545 ?
O6 In1 C8 87.9(3) . 1_545 ?
N1 In1 C8 110.9(3) . 1_545 ?
O2 In1 C8 106.8(2) 8_566 1_545 ?
O4 In1 C8 28.6(3) 1_545 1_545 ?
O7 In1 C7 86.8(4) . 8_566 ?
O5 In1 C7 163.9(3) 1_545 8_566 ?
O3 In1 C7 29.0(3) 8_566 8_566 ?
O6 In1 C7 87.2(3) . 8_566 ?
N1 In1 C7 113.2(3) . 8_566 ?
O2 In1 C7 28.5(3) 8_566 8_566 ?
O4 In1 C7 106.8(3) 1_545 8_566 ?
C8 In1 C7 135.3(3) 1_545 8_566 ?
C1 O1 C9 118.8(7) . . ?
C7 O2 In1 89.2(5) . 8_465 ?
C7 O3 In1 93.7(5) . 8_465 ?
C8 O4 In1 88.4(6) . 1_565 ?
C8 O5 In1 94.8(5) . 1_565 ?
In1 O6 H6A 109.3 . . ?
In1 O6 H6B 109.2 . . ?
H6A O6 H6B 104.5 . . ?
C14 N1 C10 116.6(8) . . ?
C14 N1 In1 120.9(6) . . ?
C10 N1 In1 122.5(6) . . ?
C2 C1 O1 124.1(8) . . ?
C2 C1 C6 120.9(8) . . ?
O1 C1 C6 115.0(7) . . ?
C1 C2 C3 118.8(8) . . ?
C1 C2 H2 120.6 . . ?
C3 C2 H2 120.6 . . ?
C4 C3 C2 121.0(8) . . ?
C4 C3 C7 118.6(8) . . ?
C2 C3 C7 120.4(8) . . ?
C5 C4 C3 118.7(8) . . ?
C5 C4 H4 120.7 . . ?
C3 C4 H4 120.7 . . ?
C6 C5 C4 120.9(8) . . ?
C6 C5 C8 120.9(8) . . ?
C4 C5 C8 118.1(8) . . ?
C5 C6 C1 119.7(8) . . ?
C5 C6 H6 120.2 . . ?
C1 C6 H6 120.2 . . ?
O2 C7 O3 119.6(8) . . ?
O2 C7 C3 122.6(8) . . ?
O3 C7 C3 117.7(8) . . ?
O2 C7 In1 62.4(4) . 8_465 ?
O3 C7 In1 57.3(4) . 8_465 ?
C3 C7 In1 175.0(7) . 8_465 ?
O4 C8 O5 119.3(8) . . ?
O4 C8 C5 122.4(8) . . ?
O5 C8 C5 118.3(8) . . ?
O4 C8 In1 63.0(5) . 1_565 ?
O5 C8 In1 56.3(5) . 1_565 ?
C5 C8 In1 174.5(7) . 1_565 ?
O1 C9 C12 107.5(7) . . ?
O1 C9 H9A 110.2 . . ?
C12 C9 H9A 110.2 . . ?
O1 C9 H9B 110.2 . . ?
C12 C9 H9B 110.2 . . ?
H9A C9 H9B 108.5 . . ?
N1 C10 C11 123.5(9) . . ?
N1 C10 H10 118.3 . . ?
C11 C10 H10 118.3 . . ?
C12 C11 C10 119.0(9) . . ?
C12 C11 H11 120.5 . . ?
C10 C11 H11 120.5 . . ?
C13 C12 C11 119.1(9) . . ?
C13 C12 C9 121.9(8) . . ?
C11 C12 C9 119.0(8) . . ?
C12 C13 C14 118.8(9) . . ?
C12 C13 H13 120.6 . . ?
C14 C13 H13 120.6 . . ?
N1 C14 C13 123.1(9) . . ?
N1 C14 H14 118.5 . . ?
C13 C14 H14 118.5 . . ?
O7 N2 O8 118.2(15) . . ?
O7 N2 O9 122.4(19) . . ?
O8 N2 O9 118(2) . . ?
O7 N2 O9' 106(2) . . ?
O8 N2 O9' 115.0(19) . . ?
N2 O7 In1 126.2(10) . . ?

loop_
_geom_bond_atom_site_label_1
_geom_bond_atom_site_label_2
_geom_bond_distance
_geom_bond_site_symmetry_2
_geom_bond_publ_flag
In1 O7 2.171(10) . ?
In1 O5 2.179(7) 1_545 ?
In1 O3 2.205(6) 8_566 ?
In1 O6 2.212(8) . ?
In1 N1 2.254(7) . ?
In1 O2 2.317(6) 8_566 ?
In1 O4 2.327(7) 1_545 ?
In1 C8 2.610(9) 1_545 ?
In1 C7 2.614(8) 8_566 ?
O1 C1 1.376(11) . ?
O1 C9 1.419(11) . ?
O2 C7 1.246(11) . ?
O2 In1 2.317(6) 8_465 ?
O3 C7 1.269(11) . ?
O3 In1 2.205(6) 8_465 ?
O4 C8 1.249(11) . ?
O4 In1 2.327(7) 1_565 ?
O5 C8 1.266(12) . ?
O5 In1 2.179(7) 1_565 ?
O6 H6A 0.8500 . ?
O6 H6B 0.8500 . ?
N1 C14 1.329(13) . ?
N1 C10 1.336(12) . ?
C1 C2 1.376(12) . ?
C1 C6 1.388(12) . ?
C2 C3 1.396(12) . ?
C2 H2 0.9300 . ?
C3 C4 1.389(12) . ?
C3 C7 1.488(11) . ?
C4 C5 1.389(12) . ?
C4 H4 0.9300 . ?
C5 C6 1.374(13) . ?
C5 C8 1.486(12) . ?
C6 H6 0.9300 . ?
C7 In1 2.614(8) 8_465 ?
C8 In1 2.610(9) 1_565 ?
C9 C12 1.511(11) . ?
C9 H9A 0.9700 . ?
C9 H9B 0.9700 . ?
C10 C11 1.372(14) . ?
C10 H10 0.9300 . ?
C11 C12 1.360(14) . ?
C11 H11 0.9300 . ?
C12 C13 1.360(14) . ?
C13 C14 1.387(14) . ?
C13 H13 0.9300 . ?
C14 H14 0.9300 . ?
N2 O7 1.216(19) . ?
N2 O8 1.23(2) . ?
N2 O9 1.31(3) . ?
N2 O9' 1.32(3) . ?

loop_
_geom_hbond_atom_site_label_D
_geom_hbond_atom_site_label_H
_geom_hbond_atom_site_label_A
_geom_hbond_distance_DH
_geom_hbond_distance_HA
_geom_hbond_distance_DA
_geom_hbond_angle_DHA
_geom_hbond_site_symmetry_A
C14 H14 O3 0.93 2.28 2.934(12) 127.0 8_566
C13 H13 O7 0.93 2.62 3.422(14) 144.2 4
C10 H10 O5 0.93 2.26 2.891(12) 124.7 1_545
O6 H6B O8 0.85 2.13 2.855(18) 142.7 6_566
O6 H6A O2 0.85 1.95 2.796(10) 171.0 2_545
O6 H6A O2 0.85 1.95 2.796(10) 171.0 2_545
O6 H6B O8 0.85 2.13 2.855(18) 142.7 6_566
C10 H10 O5 0.93 2.26 2.891(12) 124.7 1_545
C13 H13 O7 0.93 2.62 3.422(14) 144.2 4
C14 H14 O3 0.93 2.28 2.934(12) 127.0 8_566
O6 H6A O2 0.85 1.95 2.796(10) 171.0 2_545
O6 H6B O8 0.85 2.13 2.855(18) 142.7 6_566
C10 H10 O5 0.93 2.26 2.891(12) 124.7 1_545
C13 H13 O7 0.93 2.62 3.422(14) 144.2 4
C14 H14 O3 0.93 2.28 2.934(12) 127.0 8_566

loop_
_geom_torsion_atom_site_label_1
_geom_torsion_atom_site_label_2
_geom_torsion_atom_site_label_3
_geom_torsion_atom_site_label_4
_geom_torsion
_geom_torsion_site_symmetry_1
_geom_torsion_site_symmetry_2
_geom_torsion_site_symmetry_3
_geom_torsion_site_symmetry_4
_geom_torsion_publ_flag
C9 O1 C1 C2 1.7(14) . . . . ?
C9 O1 C1 C6 -178.4(9) . . . . ?
O1 C1 C2 C3 -179.8(9) . . . . ?
C6 C1 C2 C3 0.3(15) . . . . ?
C1 C2 C3 C4 -0.5(14) . . . . ?
C1 C2 C3 C7 179.1(9) . . . . ?
C2 C3 C4 C5 1.1(14) . . . . ?
C7 C3 C4 C5 -178.6(9) . . . . ?
C3 C4 C5 C6 -1.5(14) . . . . ?
C3 C4 C5 C8 178.7(9) . . . . ?
C4 C5 C6 C1 1.3(15) . . . . ?
C8 C5 C6 C1 -178.9(9) . . . . ?
C2 C1 C6 C5 -0.7(15) . . . . ?
O1 C1 C6 C5 179.4(9) . . . . ?
In1 O2 C7 O3 2.2(10) 8_465 . . . ?
In1 O2 C7 C3 179.9(9) 8_465 . . . ?
In1 O3 C7 O2 -2.3(10) 8_465 . . . ?
In1 O3 C7 C3 179.9(8) 8_465 . . . ?
C4 C3 C7 O2 -7.2(15) . . . . ?
C2 C3 C7 O2 173.1(9) . . . . ?
C4 C3 C7 O3 170.5(9) . . . . ?
C2 C3 C7 O3 -9.1(14) . . . . ?
In1 O4 C8 O5 0.4(11) 1_565 . . . ?
In1 O4 C8 C5 178.9(9) 1_565 . . . ?
In1 O5 C8 O4 -0.4(11) 1_565 . . . ?
In1 O5 C8 C5 -179.0(8) 1_565 . . . ?
C6 C5 C8 O4 -9.2(16) . . . . ?
C4 C5 C8 O4 170.6(10) . . . . ?
C6 C5 C8 O5 169.3(10) . . . . ?
C4 C5 C8 O5 -10.8(15) . . . . ?
C1 O1 C9 C12 176.2(9) . . . . ?
C14 N1 C10 C11 -0.5(19) . . . . ?
In1 N1 C10 C11 -178.0(10) . . . . ?
N1 C10 C11 C12 1(2) . . . . ?
C10 C11 C12 C13 0.0(19) . . . . ?
C10 C11 C12 C9 -177.4(11) . . . . ?
O1 C9 C12 C13 -0.8(14) . . . . ?
O1 C9 C12 C11 176.6(10) . . . . ?
C11 C12 C13 C14 -0.6(19) . . . . ?
C9 C12 C13 C14 176.7(12) . . . . ?
C10 N1 C14 C13 0(2) . . . . ?
In1 N1 C14 C13 177.4(11) . . . . ?
C12 C13 C14 N1 1(2) . . . . ?
O8 N2 O7 In1 -9(2) . . . . ?
O9 N2 O7 In1 159.8(19) . . . . ?
O9' N2 O7 In1 -140.0(16) . . . . ?
